data_2014415
loop_
_publ_author_name
'Bortoluzzi, Adailton J.'
'Neves, Ademir'
'Couto, Ricardo A. A.'
'Peralta, Rosely A.'

_publ_section_title
;
 A mixed-valence diacetate-bridged Mn^II^--Mn^III^ complex
 incorporating a bridging phenolate ligand
;
_journal_coeditor_code TA1508
_journal_issue 2
_journal_name_full 'Acta Crystallographica Section C'
_journal_page_first m27
_journal_page_last m29
_journal_paper_doi 10.1107/S0108270105039910
_journal_volume 62
_journal_year 2006
_chemical_formula_iupac '[Mn2 (C42 H49 N5 O2) (C2 H3 O2)2] (C24 H20 B)'
_chemical_formula_moiety 'C46 H55 Mn2 N5 O6 + , C24 H20 B -'
_chemical_formula_sum 'C70 H75 B Mn2 N5 O6'
_chemical_formula_weight 1203.04
_chemical_name_systematic
;
di-\m-acetato-\m-{2-[N,N-bis(2-pyridylmethyl)aminomethyl]-6-[N-(3,5-di-tert-
butyl-2-oxidobenzyl)-N-(2-pyridylmethylamino)amino]-4-
methylphenolato}dimanganese(II,III) tetraphenylborate
;
_space_group_IT_number 14
_space_group_name_Hall '-P 2yn'
_symmetry_cell_setting monoclinic
_symmetry_space_group_name_Hall '-P 2yn'
_symmetry_space_group_name_H-M 'P 1 21/n 1'
_atom_sites_solution_hydrogens geom
_atom_sites_solution_primary direct
_atom_sites_solution_secondary difmap
_audit_creation_method SHELXL97
_cell_angle_alpha 90.00
_cell_angle_beta 109.07(3)
_cell_angle_gamma 90.00
_cell_formula_units_Z 4
_cell_length_a 16.492(3)
_cell_length_b 16.804(3)
_cell_length_c 24.519(5)
_cell_measurement_reflns_used 25
_cell_measurement_temperature 293(2)
_cell_measurement_theta_max 13.22
_cell_measurement_theta_min 9.85
_cell_volume 6422(2)
_computing_cell_refinement 'SET4 in CAD-4 EXPRESS'
_computing_data_collection 'CAD-4 EXPRESS (Enraf--Nonius, 1994)'
_computing_data_reduction 'HELENA (Spek, 1996)'
_computing_molecular_graphics 'ORTEP-3 (Farrugia, 1997)'
_computing_publication_material SHELXL97
_computing_structure_refinement 'SHELXL97 (Sheldrick, 1997)'
_computing_structure_solution 'SIR97 (Altomare <i>et al.</i>,  1999)'
_diffrn_ambient_temperature 293(2)
_diffrn_measured_fraction_theta_full 0.993
_diffrn_measured_fraction_theta_max 0.993
_diffrn_measurement_device_type 'Enraf--Nonius CAD-4'
_diffrn_measurement_method \w/2\q
_diffrn_radiation_monochromator graphite
_diffrn_radiation_source 'fine-focus sealed tube'
_diffrn_radiation_type MoK\a
_diffrn_radiation_wavelength 0.71073
_diffrn_reflns_av_R_equivalents 0.0518
_diffrn_reflns_av_sigmaI/netI 0.1572
_diffrn_reflns_limit_h_max 19
_diffrn_reflns_limit_h_min 0
_diffrn_reflns_limit_k_max 0
_diffrn_reflns_limit_k_min -19
_diffrn_reflns_limit_l_max 27
_diffrn_reflns_limit_l_min -29
_diffrn_reflns_number 11638
_diffrn_reflns_theta_full 25.00
_diffrn_reflns_theta_max 25.00
_diffrn_reflns_theta_min 2.42
_diffrn_standards_decay_% 1
_diffrn_standards_interval_count 200
_diffrn_standards_number 3
_exptl_absorpt_coefficient_mu 0.448
_exptl_absorpt_correction_T_max 0.937
_exptl_absorpt_correction_T_min 0.829
_exptl_absorpt_correction_type psi-scan
_exptl_absorpt_process_details '(North <i>et al.</i>,  1968) and PLATON (Spek, 2003)'
_exptl_crystal_colour 'dark red'
_exptl_crystal_density_diffrn 1.244
_exptl_crystal_density_method 'not measured'
_exptl_crystal_description 'irregular block'
_exptl_crystal_F_000 2532
_exptl_crystal_size_max 0.47
_exptl_crystal_size_mid 0.40
_exptl_crystal_size_min 0.13
_refine_diff_density_max 0.242
_refine_diff_density_min -0.309
_refine_ls_extinction_method none
_refine_ls_goodness_of_fit_ref 0.856
_refine_ls_hydrogen_treatment constr
_refine_ls_matrix_type full
_refine_ls_number_parameters 784
_refine_ls_number_reflns 11223
_refine_ls_number_restraints 90
_refine_ls_restrained_S_all 0.858
_refine_ls_R_factor_all 0.2020
_refine_ls_R_factor_gt 0.0522
_refine_ls_shift/su_max 0.000
_refine_ls_shift/su_mean 0.000
_refine_ls_structure_factor_coef Fsqd
_refine_ls_weighting_details 'calc w = 1/[\s^2^(Fo^2^)+(0.058P)^2^] where P=(Fo^2^+2Fc^2^)/3'
_refine_ls_weighting_scheme calc
_refine_ls_wR_factor_gt 0.1087
_refine_ls_wR_factor_ref 0.1272
_reflns_number_gt 4980
_reflns_number_total 11223
_reflns_threshold_expression I>2\s(I)
_cod_data_source_file ta1508.cif
_cod_data_source_block I
_cod_depositor_comments
;
The following automatic conversions were performed:
'_symmetry_cell_setting' value 'Monoclinic' changed to 'monoclinic'
according to '/home/saulius/struct/CIF-dictionaries/cif_core.dic'
dictionary named 'cif_core.dic' version 2.4.1 from 2010-06-29.

Automatic conversion script
Id: cif_fix_enum 1527 2010-12-29 10:47:43Z saulius 

The following automatic conversions were performed:

'_symmetry_cell_setting' value 'Monoclinic' changed to 'monoclinic'
according to /home/saulius/struct/CIF-dictionaries/cif_core.dic
dictionary named 'cif_core.dic' version 2.4.1 from 2010-06-29.

Automatic conversion script
Id: cif_fix_values 1715 2011-07-08 13:25:40Z adriana 
;
_cod_original_sg_symbol_H-M 'P 21/n'
_cod_database_code 2014415
_cod_database_fobs_code 2014415

loop_
_symmetry_equiv_pos_as_xyz
'x, y, z'
'-x+1/2, y+1/2, -z+1/2'
'-x, -y, -z'
'x-1/2, -y-1/2, z-1/2'

loop_
_atom_site_label
_atom_site_fract_x
_atom_site_fract_y
_atom_site_fract_z
_atom_site_U_iso_or_equiv
_atom_site_adp_type
_atom_site_calc_flag
_atom_site_refinement_flags
_atom_site_occupancy
_atom_site_disorder_assembly
_atom_site_disorder_group
_atom_site_type_symbol
Mn1 0.27664(4) 0.61150(4) 0.20730(2) 0.05025(19) Uani d . 1 . . Mn
Mn2 0.30020(4) 0.52920(3) 0.08379(2) 0.04344(17) Uani d . 1 . . Mn
N1 0.41081(19) 0.64542(18) 0.27223(12) 0.0486(8) Uani d . 1 . . N
C2 0.4785(2) 0.6233(2) 0.24811(17) 0.0590(11) Uani d . 1 . . C
H2A 0.4740 0.5669 0.2391 0.071 Uiso calc R 1 . . H
H2B 0.5341 0.6325 0.2769 0.071 Uiso calc R 1 . . H
C3 0.3163(2) 0.6943(2) 0.04364(15) 0.0478(10) Uani d . 1 . . C
H3A 0.3179 0.7315 0.0138 0.057 Uiso calc R 1 . . H
H3B 0.2661 0.7064 0.0545 0.057 Uiso calc R 1 . . H
N4 0.30862(18) 0.61064(17) 0.01991(12) 0.0430(8) Uani d . 1 . . N
O1 0.34056(15) 0.60673(14) 0.14322(9) 0.0445(6) Uani d . 1 . . O
C11 0.4731(2) 0.6697(2) 0.19422(17) 0.0492(10) Uani d . 1 . . C
C12 0.4024(2) 0.6607(2) 0.14401(16) 0.0442(9) Uani d . 1 . . C
C13 0.3952(2) 0.7049(2) 0.09510(16) 0.0452(10) Uani d . 1 . . C
C14 0.4607(3) 0.7569(2) 0.09551(18) 0.0555(11) Uani d . 1 . . C
H14 0.4553 0.7870 0.0627 0.067 Uiso calc R 1 . . H
C15 0.5333(3) 0.7654(3) 0.1428(2) 0.0642(12) Uani d . 1 . . C
C16 0.5371(3) 0.7226(3) 0.19229(19) 0.0647(12) Uani d . 1 . . C
H16 0.5843 0.7297 0.2254 0.078 Uiso calc R 1 . . H
C17 0.6070(3) 0.8189(3) 0.1413(2) 0.1016(18) Uani d . 1 . . C
H17A 0.6520 0.8167 0.1780 0.152 Uiso calc R 1 . . H
H17B 0.5869 0.8727 0.1336 0.152 Uiso calc R 1 . . H
H17C 0.6288 0.8011 0.1116 0.152 Uiso calc R 1 . . H
C20 0.4121(3) 0.7313(2) 0.28530(17) 0.0638(12) Uani d . 1 . . C
H20A 0.4704 0.7507 0.2945 0.077 Uiso calc R 1 . . H
H20B 0.3950 0.7385 0.3193 0.077 Uiso calc R 1 . . H
C21 0.3543(3) 0.7808(3) 0.23678(19) 0.0604(12) Uani d . 1 . . C
N22 0.2855(2) 0.7453(2) 0.20084(15) 0.0588(9) Uani d . 1 . . N
C23 0.2324(3) 0.7893(3) 0.1579(2) 0.0789(14) Uani d . 1 . . C
H23 0.1846 0.7644 0.1324 0.095 Uiso calc R 1 . . H
C24 0.2444(5) 0.8669(4) 0.1499(3) 0.108(2) Uani d . 1 . . C
H24 0.2063 0.8945 0.1193 0.130 Uiso calc R 1 . . H
C25 0.3128(5) 0.9041(4) 0.1871(3) 0.122(2) Uani d . 1 . . C
H25 0.3213 0.9582 0.1830 0.146 Uiso calc R 1 . . H
C26 0.3703(4) 0.8612(3) 0.2314(2) 0.0954(17) Uani d . 1 . . C
H26 0.4184 0.8857 0.2569 0.114 Uiso calc R 1 . . H
C30 0.4161(3) 0.5980(2) 0.32449(16) 0.0617(12) Uani d . 1 . . C
H30A 0.4642 0.6164 0.3568 0.074 Uiso calc R 1 . . H
H30B 0.4259 0.5425 0.3177 0.074 Uiso calc R 1 . . H
C31 0.3348(3) 0.6055(2) 0.33916(17) 0.0530(10) Uani d . 1 . . C
N32 0.2630(2) 0.61887(19) 0.29499(13) 0.0550(9) Uani d . 1 . . N
C33 0.1891(3) 0.6267(2) 0.30575(19) 0.0668(13) Uani d . 1 . . C
H33 0.1394 0.6370 0.2750 0.080 Uiso calc R 1 . . H
C34 0.1832(3) 0.6202(3) 0.3603(2) 0.0748(14) Uani d . 1 . . C
H34 0.1308 0.6266 0.3665 0.090 Uiso calc R 1 . . H
C35 0.2551(4) 0.6044(3) 0.4046(2) 0.0787(15) Uani d . 1 . . C
H35 0.2523 0.5981 0.4416 0.094 Uiso calc R 1 . . H
C36 0.3330(3) 0.5975(3) 0.39530(18) 0.0706(13) Uani d . 1 . . C
H36 0.3831 0.5876 0.4258 0.085 Uiso calc R 1 . . H
C40 0.3845(2) 0.5914(2) 0.00161(15) 0.0498(10) Uani d . 1 . . C
H40A 0.3687 0.5506 -0.0280 0.060 Uiso calc R 1 . . H
H40B 0.4012 0.6386 -0.0150 0.060 Uiso calc R 1 . . H
C41 0.4593(3) 0.5630(2) 0.05101(16) 0.0477(10) Uani d . 1 . . C
N42 0.4397(2) 0.51509(19) 0.08852(14) 0.0519(8) Uani d . 1 . . N
C43 0.5046(3) 0.4856(3) 0.13242(19) 0.0666(12) Uani d . 1 . . C
H43 0.4917 0.4517 0.1585 0.080 Uiso calc R 1 . . H
C44 0.5889(3) 0.5030(3) 0.1407(2) 0.0782(14) Uani d . 1 . . C
H44 0.6322 0.4812 0.1716 0.094 Uiso calc R 1 . . H
C45 0.6082(3) 0.5524(3) 0.1033(2) 0.0733(14) Uani d . 1 . . C
H45 0.6649 0.5660 0.1087 0.088 Uiso calc R 1 . . H
C46 0.5431(3) 0.5825(3) 0.05712(19) 0.0652(12) Uani d . 1 . . C
H46 0.5555 0.6155 0.0304 0.078 Uiso calc R 1 . . H
O50 0.26581(17) 0.45307(14) 0.02796(10) 0.0596(8) Uani d . 1 . . O
C50 0.2279(2) 0.6053(2) -0.03157(15) 0.0499(10) Uani d . 1 . . C
H50A 0.1794 0.6189 -0.0193 0.060 Uiso calc R 1 . . H
H50B 0.2310 0.6447 -0.0597 0.060 Uiso calc R 1 . . H
C51 0.2117(2) 0.5256(2) -0.06032(16) 0.0447(9) Uani d . 1 . . C
C52 0.2265(2) 0.4547(2) -0.02938(15) 0.0445(10) Uani d . 1 . . C
C53 0.2032(2) 0.3805(2) -0.05751(17) 0.0493(10) Uani d . 1 . . C
C54 0.1673(2) 0.3819(2) -0.11706(17) 0.0540(11) Uani d . 1 . . C
H54 0.1514 0.3337 -0.1362 0.065 Uiso calc R 1 . . H
C55 0.1536(2) 0.4512(3) -0.15000(16) 0.0542(11) Uani d . 1 . . C
C56 0.1754(2) 0.5229(3) -0.12065(16) 0.0537(11) Uani d . 1 . . C
H56 0.1657 0.5703 -0.1415 0.064 Uiso calc R 1 . . H
C531 0.2167(3) 0.3027(2) -0.02298(17) 0.0572(11) Uani d . 1 . . C
C532 0.3132(3) 0.2881(2) 0.00730(19) 0.0761(14) Uani d . 1 . . C
H53A 0.3211 0.2394 0.0288 0.114 Uiso calc R 1 . . H
H53B 0.3371 0.3315 0.0331 0.114 Uiso calc R 1 . . H
H53C 0.3417 0.2845 -0.0211 0.114 Uiso calc R 1 . . H
C533 0.1717(3) 0.3068(3) 0.02343(19) 0.0810(14) Uani d . 1 . . C
H53D 0.1807 0.2578 0.0446 0.121 Uiso calc R 1 . . H
H53E 0.1114 0.3153 0.0050 0.121 Uiso calc R 1 . . H
H53F 0.1953 0.3500 0.0494 0.121 Uiso calc R 1 . . H
C534 0.1814(3) 0.2304(3) -0.06184(19) 0.0895(15) Uani d . 1 . . C
H53G 0.1909 0.1831 -0.0387 0.134 Uiso calc R 1 . . H
H53H 0.2102 0.2258 -0.0900 0.134 Uiso calc R 1 . . H
H53I 0.1210 0.2373 -0.0811 0.134 Uiso calc R 1 . . H
C551 0.1147(3) 0.4477(3) -0.21623(19) 0.0791(15) Uani d D 1 . . C
C552 0.1726(7) 0.3937(6) -0.2386(4) 0.123(4) Uani d PDU 0.70 . . C
H55A 0.2282 0.4183 -0.2271 0.184 Uiso d PR 0.70 . . H
H55B 0.1488 0.3934 -0.2800 0.184 Uiso d PR 0.70 . . H
H55C 0.1780 0.3400 -0.2245 0.184 Uiso d PR 0.70 . . H
C52' 0.0803(17) 0.3659(12) -0.2373(11) 0.151(11) Uani d PDU 0.30 . . C
H52A 0.1265 0.3324 -0.2390 0.226 Uiso calc PR 0.30 . . H
H52B 0.0384 0.3701 -0.2751 0.226 Uiso calc PR 0.30 . . H
H52C 0.0541 0.3432 -0.2112 0.226 Uiso calc PR 0.30 . . H
C553 0.1150(7) 0.5291(5) -0.2453(3) 0.106(3) Uani d PDU 0.70 . . C
H55D 0.1693 0.5562 -0.2336 0.159 Uiso d PR 0.70 . . H
H55E 0.0741 0.5599 -0.2341 0.159 Uiso d PR 0.70 . . H
H55F 0.0952 0.5226 -0.2865 0.159 Uiso d PR 0.70 . . H
C53' 0.1783(11) 0.4601(18) -0.2457(8) 0.156(13) Uani d PDU 0.30 . . C
H53J 0.2275 0.4870 -0.2202 0.234 Uiso calc PR 0.30 . . H
H53K 0.1535 0.4919 -0.2796 0.234 Uiso calc PR 0.30 . . H
H53L 0.1955 0.4096 -0.2566 0.234 Uiso calc PR 0.30 . . H
C554 0.0284(6) 0.4089(10) -0.2334(4) 0.172(7) Uani d PDU 0.70 . . C
H55G -0.0119 0.4358 -0.2192 0.258 Uiso d PR 0.70 . . H
H55H 0.0361 0.3553 -0.2192 0.258 Uiso d PR 0.70 . . H
H55I 0.0072 0.4082 -0.2749 0.258 Uiso d PR 0.70 . . H
C54' 0.0331(14) 0.4992(15) -0.2303(8) 0.130(9) Uani d PDU 0.30 . . C
H54A 0.0488 0.5544 -0.2259 0.195 Uiso calc PR 0.30 . . H
H54B 0.0022 0.4859 -0.2045 0.195 Uiso calc PR 0.30 . . H
H54C -0.0027 0.4894 -0.2693 0.195 Uiso calc PR 0.30 . . H
O61 0.15018(18) 0.6007(2) 0.15520(14) 0.0888(11) Uani d . 1 . . O
O62 0.17113(17) 0.55955(18) 0.07484(12) 0.0728(9) Uani d . 1 . . O
C63 0.1258(3) 0.5770(3) 0.1042(2) 0.0711(14) Uani d . 1 . . C
C64 0.0301(3) 0.5663(5) 0.0764(2) 0.166(3) Uani d . 1 . . C
H64A 0.0015 0.5817 0.1031 0.249 Uiso calc R 1 . . H
H64B 0.0178 0.5115 0.0659 0.249 Uiso calc R 1 . . H
H64C 0.0102 0.5989 0.0424 0.249 Uiso calc R 1 . . H
O71 0.3040(2) 0.48752(18) 0.22284(12) 0.0734(9) Uani d . 1 . . O
O72 0.31458(18) 0.44148(15) 0.14036(11) 0.0631(8) Uani d . 1 . . O
C73 0.3159(3) 0.4345(3) 0.19154(19) 0.0527(11) Uani d . 1 . . C
C74 0.3335(3) 0.3508(3) 0.21483(19) 0.0885(16) Uani d . 1 . . C
H74A 0.3413 0.3165 0.1856 0.133 Uiso calc PR 0.50 . . H
H74B 0.2859 0.3322 0.2257 0.133 Uiso calc PR 0.50 . . H
H74C 0.3846 0.3504 0.2480 0.133 Uiso calc PR 0.50 . . H
H74D 0.3332 0.3496 0.2539 0.133 Uiso calc PR 0.50 . . H
H74E 0.3886 0.3339 0.2138 0.133 Uiso calc PR 0.50 . . H
H74F 0.2900 0.3157 0.1916 0.133 Uiso calc PR 0.50 . . H
B1 0.2225(3) 0.9234(3) -0.0696(2) 0.0544(13) Uani d . 1 . . B
C81 0.2997(2) 0.9689(2) -0.01888(16) 0.0475(10) Uani d . 1 . . C
C82 0.3369(3) 0.9339(2) 0.03574(17) 0.0565(11) Uani d . 1 . . C
H82 0.3122 0.8880 0.0445 0.068 Uiso calc R 1 . . H
C83 0.4093(3) 0.9651(3) 0.07730(18) 0.0655(12) Uani d . 1 . . C
H83 0.4317 0.9397 0.1128 0.079 Uiso calc R 1 . . H
C84 0.4476(3) 1.0327(3) 0.0665(2) 0.0663(12) Uani d . 1 . . C
H84 0.4969 1.0527 0.0937 0.080 Uiso calc R 1 . . H
C85 0.4121(3) 1.0700(3) 0.0149(2) 0.0659(12) Uani d . 1 . . C
H85 0.4366 1.1167 0.0074 0.079 Uiso calc R 1 . . H
C86 0.3393(2) 1.0392(2) -0.02690(17) 0.0568(11) Uani d . 1 . . C
H86 0.3163 1.0668 -0.0614 0.068 Uiso calc R 1 . . H
C91 0.2678(3) 0.8541(2) -0.09741(17) 0.0570(11) Uani d . 1 . . C
C92 0.2203(3) 0.8079(3) -0.1443(2) 0.0989(18) Uani d . 1 . . C
H92 0.1619 0.8180 -0.1607 0.119 Uiso calc R 1 . . H
C93 0.2564(4) 0.7473(3) -0.1680(2) 0.109(2) Uani d . 1 . . C
H93 0.2220 0.7179 -0.1991 0.131 Uiso calc R 1 . . H
C94 0.3418(4) 0.7311(3) -0.1453(2) 0.0966(17) Uani d . 1 . . C
H94 0.3661 0.6911 -0.1611 0.116 Uiso calc R 1 . . H
C95 0.3909(3) 0.7740(3) -0.0997(2) 0.0771(14) Uani d . 1 . . C
H95 0.4492 0.7632 -0.0838 0.093 Uiso calc R 1 . . H
C96 0.3543(3) 0.8341(3) -0.07655(18) 0.0633(12) Uani d . 1 . . C
H96 0.3896 0.8626 -0.0453 0.076 Uiso calc R 1 . . H
C101 0.1546(3) 0.8847(3) -0.04075(19) 0.0632(12) Uani d . 1 . . C
C102 0.1237(3) 0.9299(3) -0.0044(2) 0.0864(15) Uani d . 1 . . C
H102 0.1444 0.9816 0.0037 0.104 Uiso calc R 1 . . H
C103 0.0640(3) 0.9038(4) 0.0208(2) 0.1055(19) Uani d . 1 . . C
H103 0.0449 0.9376 0.0441 0.127 Uiso calc R 1 . . H
C104 0.0340(4) 0.8278(5) 0.0105(3) 0.125(3) Uani d . 1 . . C
H104 -0.0053 0.8086 0.0273 0.150 Uiso calc R 1 . . H
C105 0.0625(4) 0.7799(4) -0.0249(3) 0.128(3) Uani d . 1 . . C
H105 0.0421 0.7281 -0.0323 0.154 Uiso calc R 1 . . H
C106 0.1215(3) 0.8082(3) -0.0496(2) 0.0849(16) Uani d . 1 . . C
H106 0.1396 0.7743 -0.0733 0.102 Uiso calc R 1 . . H
C111 0.1738(3) 0.9877(2) -0.12023(17) 0.0544(11) Uani d . 1 . . C
C112 0.2079(3) 1.0117(3) -0.16212(18) 0.0738(14) Uani d . 1 . . C
H112 0.2579 0.9868 -0.1630 0.089 Uiso calc R 1 . . H
C113 0.1733(4) 1.0700(3) -0.2027(2) 0.0851(15) Uani d . 1 . . C
H113 0.2009 1.0845 -0.2288 0.102 Uiso calc R 1 . . H
C114 0.0990(4) 1.1059(3) -0.2046(2) 0.0844(15) Uani d . 1 . . C
H114 0.0741 1.1441 -0.2324 0.101 Uiso calc R 1 . . H
C115 0.0611(3) 1.0847(3) -0.1644(2) 0.0791(14) Uani d . 1 . . C
H115 0.0107 1.1094 -0.1644 0.095 Uiso calc R 1 . . H
C116 0.0980(3) 1.0268(3) -0.12433(18) 0.0624(12) Uani d . 1 . . C
H116 0.0703 1.0129 -0.0982 0.075 Uiso calc R 1 . . H

loop_
_atom_site_aniso_label
_atom_site_aniso_U_11
_atom_site_aniso_U_22
_atom_site_aniso_U_33
_atom_site_aniso_U_12
_atom_site_aniso_U_13
_atom_site_aniso_U_23
Mn1 0.0486(4) 0.0591(4) 0.0448(4) -0.0044(3) 0.0177(3) -0.0043(3)
Mn2 0.0476(4) 0.0424(4) 0.0428(3) -0.0020(3) 0.0181(3) 0.0020(3)
N1 0.050(2) 0.048(2) 0.0448(19) -0.0028(17) 0.0115(16) 0.0038(16)
C2 0.046(3) 0.068(3) 0.060(3) -0.001(2) 0.014(2) 0.001(2)
C3 0.062(3) 0.038(2) 0.046(2) -0.001(2) 0.021(2) 0.0056(19)
N4 0.0432(19) 0.045(2) 0.0416(18) 0.0014(17) 0.0151(15) 0.0033(16)
O1 0.0471(15) 0.0444(15) 0.0445(15) -0.0117(14) 0.0183(12) -0.0023(13)
C11 0.043(2) 0.045(3) 0.062(3) -0.005(2) 0.020(2) 0.002(2)
C12 0.042(2) 0.042(2) 0.052(2) 0.000(2) 0.021(2) -0.003(2)
C13 0.051(3) 0.039(2) 0.049(2) -0.003(2) 0.020(2) 0.000(2)
C14 0.067(3) 0.046(3) 0.059(3) -0.006(2) 0.029(2) 0.007(2)
C15 0.063(3) 0.062(3) 0.077(3) -0.017(3) 0.035(3) -0.005(3)
C16 0.050(3) 0.072(3) 0.068(3) -0.016(2) 0.014(2) -0.013(3)
C17 0.084(4) 0.116(4) 0.114(4) -0.060(3) 0.044(3) -0.015(4)
C20 0.065(3) 0.066(3) 0.059(3) -0.014(3) 0.018(2) -0.008(2)
C21 0.074(3) 0.052(3) 0.063(3) 0.004(3) 0.033(3) 0.001(2)
N22 0.070(2) 0.056(2) 0.052(2) 0.015(2) 0.0227(19) 0.008(2)
C23 0.092(4) 0.084(4) 0.068(3) 0.031(3) 0.036(3) 0.010(3)
C24 0.134(6) 0.097(6) 0.101(5) 0.046(5) 0.048(4) 0.037(4)
C25 0.176(8) 0.059(4) 0.156(7) 0.026(5) 0.088(6) 0.038(5)
C26 0.114(5) 0.055(4) 0.120(5) -0.007(3) 0.042(4) 0.013(3)
C30 0.067(3) 0.066(3) 0.046(2) 0.006(2) 0.009(2) 0.008(2)
C31 0.073(3) 0.041(2) 0.046(3) -0.002(2) 0.022(2) 0.005(2)
N32 0.064(2) 0.055(2) 0.050(2) -0.004(2) 0.0239(19) -0.0016(18)
C33 0.073(3) 0.070(3) 0.065(3) -0.008(3) 0.033(3) -0.007(2)
C34 0.096(4) 0.072(3) 0.075(3) 0.000(3) 0.053(3) -0.007(3)
C35 0.124(5) 0.065(3) 0.060(3) -0.011(3) 0.047(3) -0.007(3)
C36 0.093(4) 0.066(3) 0.049(3) 0.000(3) 0.018(3) 0.010(2)
C40 0.051(3) 0.056(3) 0.047(2) -0.004(2) 0.021(2) 0.001(2)
C41 0.053(3) 0.044(2) 0.053(3) 0.001(2) 0.027(2) -0.002(2)
N42 0.049(2) 0.053(2) 0.057(2) 0.0125(18) 0.0211(18) 0.0096(18)
C43 0.067(3) 0.067(3) 0.069(3) 0.016(3) 0.027(3) 0.016(3)
C44 0.057(3) 0.095(4) 0.076(3) 0.025(3) 0.013(3) 0.010(3)
C45 0.048(3) 0.091(4) 0.084(4) 0.008(3) 0.026(3) -0.010(3)
C46 0.059(3) 0.076(3) 0.074(3) -0.004(3) 0.039(3) -0.004(3)
O50 0.090(2) 0.0441(17) 0.0418(16) -0.0079(15) 0.0171(15) -0.0009(13)
C50 0.048(2) 0.050(3) 0.047(2) 0.010(2) 0.009(2) 0.004(2)
C51 0.040(2) 0.050(3) 0.045(2) 0.005(2) 0.0149(19) 0.003(2)
C52 0.046(2) 0.054(3) 0.034(2) -0.006(2) 0.0147(19) -0.003(2)
C53 0.040(2) 0.058(3) 0.054(3) -0.009(2) 0.021(2) -0.006(2)
C54 0.051(3) 0.056(3) 0.053(3) -0.010(2) 0.015(2) -0.012(2)
C55 0.036(2) 0.075(3) 0.045(2) -0.006(2) 0.0052(19) -0.006(2)
C56 0.045(2) 0.069(3) 0.049(3) 0.005(2) 0.017(2) 0.006(2)
C531 0.065(3) 0.046(3) 0.062(3) -0.011(2) 0.022(2) -0.004(2)
C532 0.078(3) 0.056(3) 0.094(4) 0.005(3) 0.028(3) 0.012(3)
C533 0.095(4) 0.074(3) 0.092(3) -0.018(3) 0.055(3) 0.009(3)
C534 0.111(4) 0.065(3) 0.090(4) -0.021(3) 0.028(3) -0.016(3)
C551 0.078(4) 0.099(4) 0.048(3) -0.006(3) 0.005(3) -0.010(3)
C552 0.155(10) 0.152(9) 0.064(6) -0.034(8) 0.040(6) -0.014(7)
C52' 0.13(2) 0.26(3) 0.074(14) -0.08(2) 0.041(18) -0.042(17)
C553 0.113(8) 0.145(9) 0.045(4) -0.024(6) 0.006(5) 0.011(5)
C53' 0.096(17) 0.34(4) 0.028(9) -0.09(2) 0.016(10) 0.02(2)
C554 0.074(8) 0.36(2) 0.058(6) -0.128(11) -0.006(6) -0.034(10)
C54' 0.126(19) 0.150(19) 0.057(12) 0.025(17) -0.047(13) -0.012(13)
O61 0.0505(19) 0.143(3) 0.070(2) -0.005(2) 0.0144(17) -0.026(2)
O62 0.0433(18) 0.103(2) 0.075(2) -0.0026(17) 0.0233(16) -0.0029(18)
C63 0.039(3) 0.102(4) 0.068(3) -0.002(3) 0.011(3) -0.002(3)
C64 0.047(3) 0.351(11) 0.094(4) -0.022(5) 0.015(3) -0.075(6)
O71 0.116(3) 0.055(2) 0.065(2) -0.0064(18) 0.0508(19) -0.0006(16)
O72 0.100(2) 0.0471(17) 0.0468(17) -0.0075(16) 0.0302(16) 0.0049(14)
C73 0.056(3) 0.044(3) 0.060(3) -0.011(2) 0.020(2) 0.008(2)
C74 0.132(5) 0.066(3) 0.076(3) -0.010(3) 0.047(3) 0.009(3)
B1 0.046(3) 0.052(3) 0.060(3) -0.009(2) 0.009(3) -0.007(3)
C81 0.047(2) 0.043(2) 0.055(3) -0.002(2) 0.020(2) -0.006(2)
C82 0.058(3) 0.053(3) 0.056(3) -0.004(2) 0.016(2) 0.000(2)
C83 0.069(3) 0.067(3) 0.056(3) 0.007(3) 0.014(2) -0.005(3)
C84 0.055(3) 0.073(3) 0.068(3) -0.008(3) 0.016(2) -0.013(3)
C85 0.058(3) 0.067(3) 0.077(3) -0.022(3) 0.029(3) -0.014(3)
C86 0.053(3) 0.061(3) 0.058(3) -0.002(2) 0.020(2) -0.004(2)
C91 0.061(3) 0.051(3) 0.053(3) -0.001(2) 0.010(2) 0.002(2)
C92 0.090(4) 0.089(4) 0.088(4) 0.023(3) -0.011(3) -0.023(3)
C93 0.139(6) 0.078(4) 0.080(4) 0.026(4) -0.004(4) -0.034(3)
C94 0.133(5) 0.074(4) 0.085(4) 0.037(4) 0.038(4) -0.003(3)
C95 0.082(4) 0.086(4) 0.067(3) 0.012(3) 0.029(3) -0.004(3)
C96 0.065(3) 0.067(3) 0.061(3) -0.001(3) 0.024(3) -0.006(2)
C101 0.046(3) 0.068(3) 0.067(3) -0.002(3) 0.006(2) 0.009(3)
C102 0.064(3) 0.112(4) 0.086(4) -0.027(3) 0.029(3) -0.002(3)
C103 0.073(4) 0.148(6) 0.105(4) -0.016(4) 0.042(3) 0.015(4)
C104 0.058(4) 0.153(8) 0.166(7) -0.008(5) 0.037(4) 0.064(6)
C105 0.062(4) 0.087(5) 0.226(8) -0.013(4) 0.035(5) 0.065(5)
C106 0.051(3) 0.059(3) 0.135(5) 0.000(3) 0.017(3) 0.018(3)
C111 0.050(3) 0.054(3) 0.057(3) -0.010(2) 0.013(2) -0.010(2)
C112 0.073(3) 0.095(4) 0.053(3) 0.014(3) 0.020(3) 0.013(3)
C113 0.083(4) 0.102(4) 0.064(3) 0.001(3) 0.016(3) 0.012(3)
C114 0.092(4) 0.072(4) 0.069(3) 0.001(3) -0.001(3) 0.007(3)
C115 0.064(3) 0.065(3) 0.096(4) 0.009(3) 0.010(3) -0.008(3)
C116 0.054(3) 0.059(3) 0.070(3) -0.007(3) 0.015(2) 0.007(3)

loop_
_atom_type_symbol
_atom_type_description
_atom_type_scat_dispersion_real
_atom_type_scat_dispersion_imag
_atom_type_scat_source
C C 0.0033 0.0016 'International Tables Vol C Tables 4.2.6.8 and 6.1.1.4'
H H 0.0000 0.0000 'International Tables Vol C Tables 4.2.6.8 and 6.1.1.4'
B B 0.0013 0.0007 'International Tables Vol C Tables 4.2.6.8 and 6.1.1.4'
N N 0.0061 0.0033 'International Tables Vol C Tables 4.2.6.8 and 6.1.1.4'
O O 0.0106 0.0060 'International Tables Vol C Tables 4.2.6.8 and 6.1.1.4'
Mn Mn 0.3368 0.7283 'International Tables Vol C Tables 4.2.6.8 and 6.1.1.4'

loop_
_geom_angle_atom_site_label_1
_geom_angle_atom_site_label_2
_geom_angle_atom_site_label_3
_geom_angle
_geom_angle_publ_flag
O61 Mn1 O71 97.80(13) y
O61 Mn1 O1 100.42(11) y
O71 Mn1 O1 88.22(10) y
O61 Mn1 N32 101.59(13) y
O71 Mn1 N32 87.95(11) y
O1 Mn1 N32 157.97(11) y
O61 Mn1 N22 96.88(14) y
O71 Mn1 N22 164.95(13) y
O1 Mn1 N22 85.85(10) y
N32 Mn1 N22 92.38(12) y
O61 Mn1 N1 169.30(13) y
O71 Mn1 N1 91.08(11) y
O1 Mn1 N1 85.76(10) y
N32 Mn1 N1 72.64(12) y
N22 Mn1 N1 74.71(13) y
O50 Mn2 O1 177.69(12) y
O50 Mn2 O72 86.59(11) y
O1 Mn2 O72 92.36(10) y
O50 Mn2 N4 88.71(11) y
O1 Mn2 N4 91.88(11) y
O72 Mn2 N4 167.14(12) y
O50 Mn2 O62 92.03(12) y
O1 Mn2 O62 90.15(11) y
O72 Mn2 O62 97.88(12) y
N4 Mn2 O62 94.24(11) y
O50 Mn2 N42 91.52(12) y
O1 Mn2 N42 86.42(11) y
O72 Mn2 N42 89.94(12) y
N4 Mn2 N42 78.22(12) y
O62 Mn2 N42 171.59(12) y
C2 N1 C20 112.0(3) ?
C2 N1 C30 111.8(3) ?
C20 N1 C30 110.1(3) ?
C2 N1 Mn1 109.8(2) ?
C20 N1 Mn1 109.3(2) ?
C30 N1 Mn1 103.4(2) ?
N1 C2 C11 112.6(3) ?
N1 C2 H2A 109.1 ?
C11 C2 H2A 109.1 ?
N1 C2 H2B 109.1 ?
C11 C2 H2B 109.1 ?
H2A C2 H2B 107.8 ?
C13 C3 N4 112.0(3) ?
C13 C3 H3A 109.2 ?
N4 C3 H3A 109.2 ?
C13 C3 H3B 109.2 ?
N4 C3 H3B 109.2 ?
H3A C3 H3B 107.9 ?
C40 N4 C50 109.4(3) ?
C40 N4 C3 110.1(3) ?
C50 N4 C3 108.5(3) ?
C40 N4 Mn2 110.2(2) ?
C50 N4 Mn2 109.1(2) ?
C3 N4 Mn2 109.5(2) ?
C12 O1 Mn2 122.6(2) ?
C12 O1 Mn1 120.5(2) ?
Mn2 O1 Mn1 116.74(11) y
C16 C11 C12 117.5(4) ?
C16 C11 C2 122.0(4) ?
C12 C11 C2 120.5(3) ?
O1 C12 C13 119.6(3) ?
O1 C12 C11 119.3(3) ?
C13 C12 C11 121.0(4) ?
C12 C13 C14 119.1(4) ?
C12 C13 C3 118.1(3) ?
C14 C13 C3 122.8(3) ?
C15 C14 C13 122.2(4) ?
C15 C14 H14 118.9 ?
C13 C14 H14 118.9 ?
C14 C15 C16 117.4(4) ?
C14 C15 C17 121.6(4) ?
C16 C15 C17 121.1(4) ?
C15 C16 C11 122.6(4) ?
C15 C16 H16 118.7 ?
C11 C16 H16 118.7 ?
C15 C17 H17A 109.5 ?
C15 C17 H17B 109.5 ?
H17A C17 H17B 109.5 ?
C15 C17 H17C 109.5 ?
H17A C17 H17C 109.5 ?
H17B C17 H17C 109.5 ?
N1 C20 C21 114.0(3) ?
N1 C20 H20A 108.7 ?
C21 C20 H20A 108.7 ?
N1 C20 H20B 108.7 ?
C21 C20 H20B 108.7 ?
H20A C20 H20B 107.6 ?
N22 C21 C26 121.4(4) ?
N22 C21 C20 117.3(4) ?
C26 C21 C20 121.3(5) ?
C21 N22 C23 117.9(4) ?
C21 N22 Mn1 117.4(3) ?
C23 N22 Mn1 124.0(4) ?
C24 C23 N22 123.9(5) ?
C24 C23 H23 118.1 ?
N22 C23 H23 118.1 ?
C23 C24 C25 118.8(6) ?
C23 C24 H24 120.6 ?
C25 C24 H24 120.6 ?
C24 C25 C26 119.7(6) ?
C24 C25 H25 120.2 ?
C26 C25 H25 120.2 ?
C25 C26 C21 118.4(5) ?
C25 C26 H26 120.8 ?
C21 C26 H26 120.8 ?
N1 C30 C31 110.8(3) ?
N1 C30 H30A 109.5 ?
C31 C30 H30A 109.5 ?
N1 C30 H30B 109.5 ?
C31 C30 H30B 109.5 ?
H30A C30 H30B 108.1 ?
N32 C31 C36 121.2(4) ?
N32 C31 C30 116.3(3) ?
C36 C31 C30 122.5(4) ?
C33 N32 C31 118.7(4) ?
C33 N32 Mn1 125.5(3) ?
C31 N32 Mn1 115.4(3) ?
N32 C33 C34 122.9(4) ?
N32 C33 H33 118.6 ?
C34 C33 H33 118.6 ?
C35 C34 C33 118.4(5) ?
C35 C34 H34 120.8 ?
C33 C34 H34 120.8 ?
C34 C35 C36 120.4(4) ?
C34 C35 H35 119.8 ?
C36 C35 H35 119.8 ?
C35 C36 C31 118.4(4) ?
C35 C36 H36 120.8 ?
C31 C36 H36 120.8 ?
C41 C40 N4 112.0(3) ?
C41 C40 H40A 109.2 ?
N4 C40 H40A 109.2 ?
C41 C40 H40B 109.2 ?
N4 C40 H40B 109.2 ?
H40A C40 H40B 107.9 ?
N42 C41 C46 121.7(4) ?
N42 C41 C40 115.3(3) ?
C46 C41 C40 122.9(4) ?
C41 N42 C43 117.7(4) ?
C41 N42 Mn2 111.7(3) ?
C43 N42 Mn2 127.4(3) ?
N42 C43 C44 123.0(4) ?
N42 C43 H43 118.5 ?
C44 C43 H43 118.5 ?
C45 C44 C43 118.9(4) ?
C45 C44 H44 120.5 ?
C43 C44 H44 120.5 ?
C44 C45 C46 119.5(4) ?
C44 C45 H45 120.3 ?
C46 C45 H45 120.3 ?
C45 C46 C41 119.1(4) ?
C45 C46 H46 120.5 ?
C41 C46 H46 120.5 ?
C52 O50 Mn2 134.2(2) ?
C51 C50 N4 114.9(3) ?
C51 C50 H50A 108.6 ?
N4 C50 H50A 108.6 ?
C51 C50 H50B 108.6 ?
N4 C50 H50B 108.6 ?
H50A C50 H50B 107.5 ?
C52 C51 C56 119.1(4) ?
C52 C51 C50 122.5(3) ?
C56 C51 C50 118.3(4) ?
O50 C52 C51 121.8(3) ?
O50 C52 C53 117.0(3) ?
C51 C52 C53 121.2(3) ?
C54 C53 C52 117.0(4) ?
C54 C53 C531 122.1(4) ?
C52 C53 C531 121.0(3) ?
C53 C54 C55 123.9(4) ?
C53 C54 H54 118.1 ?
C55 C54 H54 118.1 ?
C56 C55 C54 117.4(3) ?
C56 C55 C551 121.9(4) ?
C54 C55 C551 120.8(4) ?
C55 C56 C51 121.5(4) ?
C55 C56 H56 119.2 ?
C51 C56 H56 119.2 ?
C53 C531 C534 112.0(3) ?
C53 C531 C532 110.0(3) ?
C534 C531 C532 107.2(4) ?
C53 C531 C533 110.4(3) ?
C534 C531 C533 108.4(3) ?
C532 C531 C533 108.7(3) ?
C531 C532 H53A 109.5 ?
C531 C532 H53B 109.5 ?
H53A C532 H53B 109.5 ?
C531 C532 H53C 109.5 ?
H53A C532 H53C 109.5 ?
H53B C532 H53C 109.5 ?
C531 C533 H53D 109.5 ?
C531 C533 H53E 109.5 ?
H53D C533 H53E 109.5 ?
C531 C533 H53F 109.5 ?
H53D C533 H53F 109.5 ?
H53E C533 H53F 109.5 ?
C531 C534 H53G 109.5 ?
C531 C534 H53H 109.5 ?
H53G C534 H53H 109.5 ?
C531 C534 H53I 109.5 ?
H53G C534 H53I 109.5 ?
H53H C534 H53I 109.5 ?
C53' C551 C554 133.6(10) ?
C53' C551 C52' 102.1(12) ?
C53' C551 C55 113.2(9) ?
C554 C551 C55 110.2(5) ?
C52' C551 C55 112.1(11) ?
C53' C551 C54' 121.4(11) ?
C52' C551 C54' 103.4(11) ?
C55 C551 C54' 104.3(7) ?
C554 C551 C552 106.6(8) ?
C55 C551 C552 107.7(5) ?
C54' C551 C552 148.0(8) ?
C554 C551 C553 113.8(7) ?
C52' C551 C553 134.9(11) ?
C55 C551 C553 112.9(4) ?
C552 C551 C553 105.1(6) ?
C551 C552 H55A 106.6 ?
C551 C552 H55B 106.9 ?
H55A C552 H55B 109.5 ?
C551 C552 H55C 114.8 ?
H55A C552 H55C 109.5 ?
H55B C552 H55C 109.5 ?
C551 C52' H52A 109.5 ?
C551 C52' H52B 109.5 ?
H52A C52' H52B 109.5 ?
C551 C52' H52C 109.5 ?
H52A C52' H52C 109.5 ?
H52B C52' H52C 109.5 ?
C551 C553 H55D 115.2 ?
C551 C553 H55E 103.6 ?
H55D C553 H55E 109.5 ?
C551 C553 H55F 109.5 ?
H55D C553 H55F 109.5 ?
H55E C553 H55F 109.5 ?
C551 C53' H53J 109.5 ?
C551 C53' H53K 109.5 ?
H53J C53' H53K 109.5 ?
C551 C53' H53L 109.5 ?
H53J C53' H53L 109.5 ?
H53K C53' H53L 109.5 ?
C551 C554 H55G 113.7 ?
C551 C554 H55H 107.9 ?
H55G C554 H55H 109.5 ?
C551 C554 H55I 106.8 ?
H55G C554 H55I 109.5 ?
H55H C554 H55I 109.5 ?
C551 C54' H54A 109.5 ?
C551 C54' H54B 109.5 ?
H54A C54' H54B 109.5 ?
C551 C54' H54C 109.5 ?
H54A C54' H54C 109.5 ?
H54B C54' H54C 109.5 ?
C63 O61 Mn1 125.3(3) ?
C63 O62 Mn2 140.8(3) ?
O62 C63 O61 127.2(4) ?
O62 C63 C64 116.9(4) ?
O61 C63 C64 115.9(4) ?
C63 C64 H64A 109.5 ?
C63 C64 H64B 109.5 ?
H64A C64 H64B 109.5 ?
C63 C64 H64C 109.5 ?
H64A C64 H64C 109.5 ?
H64B C64 H64C 109.5 ?
C73 O71 Mn1 131.3(3) ?
C73 O72 Mn2 136.7(3) ?
O71 C73 O72 127.0(4) ?
O71 C73 C74 119.2(4) ?
O72 C73 C74 113.8(4) ?
C73 C74 H74A 109.5 ?
C73 C74 H74B 109.5 ?
H74A C74 H74B 109.5 ?
C73 C74 H74C 109.5 ?
H74A C74 H74C 109.5 ?
H74B C74 H74C 109.5 ?
C73 C74 H74D 109.5 ?
C73 C74 H74E 109.5 ?
H74D C74 H74E 109.5 ?
C73 C74 H74F 109.5 ?
H74D C74 H74F 109.5 ?
H74E C74 H74F 109.5 ?
C101 B1 C111 110.6(3) ?
C101 B1 C81 109.1(3) ?
C111 B1 C81 109.4(3) ?
C101 B1 C91 111.3(4) ?
C111 B1 C91 109.1(3) ?
C81 B1 C91 107.3(3) ?
C86 C81 C82 114.2(4) ?
C86 C81 B1 124.6(4) ?
C82 C81 B1 120.9(4) ?
C83 C82 C81 122.8(4) ?
C83 C82 H82 118.6 ?
C81 C82 H82 118.6 ?
C84 C83 C82 120.7(4) ?
C84 C83 H83 119.7 ?
C82 C83 H83 119.7 ?
C85 C84 C83 118.5(4) ?
C85 C84 H84 120.8 ?
C83 C84 H84 120.8 ?
C84 C85 C86 121.2(4) ?
C84 C85 H85 119.4 ?
C86 C85 H85 119.4 ?
C81 C86 C85 122.6(4) ?
C81 C86 H86 118.7 ?
C85 C86 H86 118.7 ?
C96 C91 C92 113.6(4) ?
C96 C91 B1 124.6(4) ?
C92 C91 B1 121.7(4) ?
C93 C92 C91 123.2(5) ?
C93 C92 H92 118.4 ?
C91 C92 H92 118.4 ?
C94 C93 C92 120.0(5) ?
C94 C93 H93 120.0 ?
C92 C93 H93 120.0 ?
C95 C94 C93 119.4(5) ?
C95 C94 H94 120.3 ?
C93 C94 H94 120.3 ?
C94 C95 C96 120.0(5) ?
C94 C95 H95 120.0 ?
C96 C95 H95 120.0 ?
C91 C96 C95 123.8(4) ?
C91 C96 H96 118.1 ?
C95 C96 H96 118.1 ?
C106 C101 C102 113.6(5) ?
C106 C101 B1 126.1(5) ?
C102 C101 B1 120.3(4) ?
C101 C102 C103 125.0(5) ?
C101 C102 H102 117.5 ?
C103 C102 H102 117.5 ?
C104 C103 C102 118.7(6) ?
C104 C103 H103 120.7 ?
C102 C103 H103 120.7 ?
C103 C104 C105 119.1(6) ?
C103 C104 H104 120.4 ?
C105 C104 H104 120.4 ?
C104 C105 C106 120.6(6) ?
C104 C105 H105 119.7 ?
C106 C105 H105 119.7 ?
C101 C106 C105 123.1(6) ?
C101 C106 H106 118.5 ?
C105 C106 H106 118.5 ?
C112 C111 C116 112.6(4) ?
C112 C111 B1 122.5(4) ?
C116 C111 B1 124.9(4) ?
C113 C112 C111 124.8(5) ?
C113 C112 H112 117.6 ?
C111 C112 H112 117.6 ?
C114 C113 C112 119.8(5) ?
C114 C113 H113 120.1 ?
C112 C113 H113 120.1 ?
C113 C114 C115 118.6(5) ?
C113 C114 H114 120.7 ?
C115 C114 H114 120.7 ?
C114 C115 C116 119.7(5) ?
C114 C115 H115 120.1 ?
C116 C115 H115 120.1 ?
C115 C116 C111 124.4(4) ?
C115 C116 H116 117.8 ?
C111 C116 H116 117.8 ?

loop_
_geom_bond_atom_site_label_1
_geom_bond_atom_site_label_2
_geom_bond_site_symmetry_2
_geom_bond_distance
_geom_bond_publ_flag
Mn1 O61 . 2.067(3) y
Mn1 O71 . 2.139(3) y
Mn1 O1 . 2.161(2) y
Mn1 N32 . 2.237(3) y
Mn1 N22 . 2.262(4) y
Mn1 N1 . 2.335(3) y
Mn2 O50 . 1.823(2) y
Mn2 O1 . 1.905(2) y
Mn2 O72 . 1.984(3) y
Mn2 N4 . 2.118(3) y
Mn2 O62 . 2.129(3) y
Mn2 N42 . 2.278(3) y
N1 C2 . 1.472(4) ?
N1 C20 . 1.477(5) ?
N1 C30 . 1.487(4) ?
C2 C11 . 1.511(5) ?
C2 H2A . 0.9700 ?
C2 H2B . 0.9700 ?
C3 C13 . 1.499(5) ?
C3 N4 . 1.511(4) ?
C3 H3A . 0.9700 ?
C3 H3B . 0.9700 ?
N4 C40 . 1.497(4) ?
N4 C50 . 1.508(4) ?
O1 C12 . 1.360(4) ?
C11 C16 . 1.394(5) ?
C11 C12 . 1.399(5) ?
C12 C13 . 1.383(5) ?
C13 C14 . 1.386(5) ?
C14 C15 . 1.376(5) ?
C14 H14 . 0.9300 ?
C15 C16 . 1.394(5) ?
C15 C17 . 1.523(5) ?
C16 H16 . 0.9300 ?
C17 H17A . 0.9600 ?
C17 H17B . 0.9600 ?
C17 H17C . 0.9600 ?
C20 C21 . 1.508(5) ?
C20 H20A . 0.9700 ?
C20 H20B . 0.9700 ?
C21 N22 . 1.328(5) ?
C21 C26 . 1.392(6) ?
N22 C23 . 1.348(5) ?
C23 C24 . 1.344(7) ?
C23 H23 . 0.9300 ?
C24 C25 . 1.349(8) ?
C24 H24 . 0.9300 ?
C25 C26 . 1.389(7) ?
C25 H25 . 0.9300 ?
C26 H26 . 0.9300 ?
C30 C31 . 1.504(5) ?
C30 H30A . 0.9700 ?
C30 H30B . 0.9700 ?
C31 N32 . 1.336(5) ?
C31 C36 . 1.393(5) ?
N32 C33 . 1.335(5) ?
C33 C34 . 1.377(6) ?
C33 H33 . 0.9300 ?
C34 C35 . 1.347(6) ?
C34 H34 . 0.9300 ?
C35 C36 . 1.380(6) ?
C35 H35 . 0.9300 ?
C36 H36 . 0.9300 ?
C40 C41 . 1.497(5) ?
C40 H40A . 0.9700 ?
C40 H40B . 0.9700 ?
C41 N42 . 1.339(4) ?
C41 C46 . 1.380(5) ?
N42 C43 . 1.340(5) ?
C43 C44 . 1.370(6) ?
C43 H43 . 0.9300 ?
C44 C45 . 1.350(6) ?
C44 H44 . 0.9300 ?
C45 C46 . 1.376(5) ?
C45 H45 . 0.9300 ?
C46 H46 . 0.9300 ?
O50 C52 . 1.342(4) ?
C50 C51 . 1.496(5) ?
C50 H50A . 0.9700 ?
C50 H50B . 0.9700 ?
C51 C52 . 1.391(5) ?
C51 C56 . 1.404(5) ?
C52 C53 . 1.415(5) ?
C53 C54 . 1.385(5) ?
C53 C531 . 1.534(5) ?
C54 C55 . 1.393(5) ?
C54 H54 . 0.9300 ?
C55 C56 . 1.389(5) ?
C55 C551 . 1.540(6) ?
C56 H56 . 0.9300 ?
C531 C534 . 1.536(5) ?
C531 C532 . 1.540(5) ?
C531 C533 . 1.550(5) ?
C532 H53A . 0.9600 ?
C532 H53B . 0.9600 ?
C532 H53C . 0.9600 ?
C533 H53D . 0.9600 ?
C533 H53E . 0.9600 ?
C533 H53F . 0.9600 ?
C534 H53G . 0.9600 ?
C534 H53H . 0.9600 ?
C534 H53I . 0.9600 ?
C551 C53' . 1.470(12) ?
C551 C554 . 1.494(8) ?
C551 C52' . 1.512(14) ?
C551 C54' . 1.542(13) ?
C551 C552 . 1.543(9) ?
C551 C553 . 1.545(8) ?
C552 H55A . 0.9600 ?
C552 H55B . 0.9600 ?
C552 H55C . 0.9600 ?
C52' H52A . 0.9600 ?
C52' H52B . 0.9600 ?
C52' H52C . 0.9600 ?
C553 H55D . 0.9600 ?
C553 H55E . 0.9600 ?
C553 H55F . 0.9600 ?
C53' H53J . 0.9600 ?
C53' H53K . 0.9600 ?
C53' H53L . 0.9600 ?
C554 H55G . 0.9600 ?
C554 H55H . 0.9600 ?
C554 H55I . 0.9600 ?
C54' H54A . 0.9600 ?
C54' H54B . 0.9600 ?
C54' H54C . 0.9600 ?
O61 C63 . 1.248(5) ?
O62 C63 . 1.230(5) ?
C63 C64 . 1.512(6) ?
C64 H64A . 0.9600 ?
C64 H64B . 0.9600 ?
C64 H64C . 0.9600 ?
O71 C73 . 1.232(4) ?
O72 C73 . 1.254(4) ?
C73 C74 . 1.511(5) ?
C74 H74A . 0.9600 ?
C74 H74B . 0.9600 ?
C74 H74C . 0.9600 ?
C74 H74D . 0.9600 ?
C74 H74E . 0.9600 ?
C74 H74F . 0.9600 ?
B1 C101 . 1.641(6) ?
B1 C111 . 1.643(6) ?
B1 C81 . 1.648(6) ?
B1 C91 . 1.649(6) ?
C81 C86 . 1.395(5) ?
C81 C82 . 1.407(5) ?
C82 C83 . 1.394(5) ?
C82 H82 . 0.9300 ?
C83 C84 . 1.367(5) ?
C83 H83 . 0.9300 ?
C84 C85 . 1.360(5) ?
C84 H84 . 0.9300 ?
C85 C86 . 1.398(5) ?
C85 H85 . 0.9300 ?
C86 H86 . 0.9300 ?
C91 C96 . 1.389(5) ?
C91 C92 . 1.397(5) ?
C92 C93 . 1.397(6) ?
C92 H92 . 0.9300 ?
C93 C94 . 1.362(6) ?
C93 H93 . 0.9300 ?
C94 C95 . 1.355(6) ?
C94 H94 . 0.9300 ?
C95 C96 . 1.390(5) ?
C95 H95 . 0.9300 ?
C96 H96 . 0.9300 ?
C101 C106 . 1.386(6) ?
C101 C102 . 1.388(6) ?
C102 C103 . 1.393(6) ?
C102 H102 . 0.9300 ?
C103 C104 . 1.364(8) ?
C103 H103 . 0.9300 ?
C104 C105 . 1.375(9) ?
C104 H104 . 0.9300 ?
C105 C106 . 1.388(7) ?
C105 H105 . 0.9300 ?
C106 H106 . 0.9300 ?
C111 C112 . 1.383(5) ?
C111 C116 . 1.387(5) ?
C112 C113 . 1.380(6) ?
C112 H112 . 0.9300 ?
C113 C114 . 1.354(6) ?
C113 H113 . 0.9300 ?
C114 C115 . 1.374(6) ?
C114 H114 . 0.9300 ?
C115 C116 . 1.376(6) ?
C115 H115 . 0.9300 ?
C116 H116 . 0.9300 ?
